data_4309609
loop_
_publ_author_name
'Yu-Bin Dong'
'Qiang Zhang'
'Le Wang'
'Jian-Ping Ma'
'Ru-Qi Huang'
'Da-Zhong Shen'
'De-Zhan Chen'

_publ_section_title
;
Organometallic Coordination Polymers Generated from Bent
Bis(acetylenylphenyl)oxadiazole Ligands and Ag(I) Salts
;
_journal_name_full 'Inorganic Chemistry'
_journal_page_first 6591
_journal_page_last 6608
_journal_paper_doi 10.1021/ic0508223
_journal_volume 44
_journal_year 2005
_chemical_formula_sum 'C19 H10 Ag F3 N2 O4 S'
_chemical_formula_weight 527.22
_chemical_name_systematic
; 
 ? 
;
_space_group_IT_number 2
_symmetry_cell_setting triclinic
_symmetry_space_group_name_Hall '-P 1'
_symmetry_space_group_name_H-M 'P -1'
_atom_sites_solution_hydrogens geom
_atom_sites_solution_primary direct
_atom_sites_solution_secondary difmap
_audit_creation_method SHELXL-97
_cell_angle_alpha 101.666(2)
_cell_angle_beta 109.269(2)
_cell_angle_gamma 100.944(2)
_cell_formula_units_Z 2
_cell_length_a 9.0605(13)
_cell_length_b 10.4956(15)
_cell_length_c 10.8085(16)
_cell_measurement_reflns_used 4302
_cell_measurement_temperature 293(2)
_cell_measurement_theta_max 26.928
_cell_measurement_theta_min 2.477
_cell_volume 912.9(2)
_computing_cell_refinement 'Bruker SMART'
_computing_data_collection 'Bruker SMART'
_computing_data_reduction 'Bruker SAINT'
_computing_molecular_graphics 'Bruker SHELXTL'
_computing_publication_material 'Bruker SHELXTL'
_computing_structure_refinement 'SHELXL-97 (Sheldrick, 1997)'
_computing_structure_solution 'SHELXS-97 (Sheldrick, 1990)'
_diffrn_ambient_temperature 293(2)
_diffrn_measured_fraction_theta_full 0.978
_diffrn_measured_fraction_theta_max 0.978
_diffrn_measurement_device_type 'CCD area detector'
_diffrn_measurement_method 'phi and omega scans'
_diffrn_radiation_monochromator graphite
_diffrn_radiation_source 'fine-focus sealed tube'
_diffrn_radiation_type MoK\a
_diffrn_radiation_wavelength 0.71073
_diffrn_reflns_av_R_equivalents 0.0156
_diffrn_reflns_av_sigmaI/netI 0.0255
_diffrn_reflns_limit_h_max 10
_diffrn_reflns_limit_h_min -10
_diffrn_reflns_limit_k_max 12
_diffrn_reflns_limit_k_min -12
_diffrn_reflns_limit_l_max 9
_diffrn_reflns_limit_l_min -12
_diffrn_reflns_number 4761
_diffrn_reflns_theta_full 25.24
_diffrn_reflns_theta_max 25.24
_diffrn_reflns_theta_min 2.08
_exptl_absorpt_coefficient_mu 1.280
_exptl_absorpt_correction_T_max 0.8721
_exptl_absorpt_correction_T_min 0.6630
_exptl_absorpt_correction_type multi-scan
_exptl_absorpt_process_details sadabs
_exptl_crystal_colour colourless
_exptl_crystal_density_diffrn 1.918
_exptl_crystal_density_method 'not measured'
_exptl_crystal_description block
_exptl_crystal_F_000 520
_exptl_crystal_size_max 0.35
_exptl_crystal_size_mid 0.22
_exptl_crystal_size_min 0.11
_refine_diff_density_max 0.727
_refine_diff_density_min -0.849
_refine_diff_density_rms 0.066
_refine_ls_extinction_coef 0.0270(17)
_refine_ls_extinction_expression Fc^*^=kFc[1+0.001xFc^2^\l^3^/sin(2\q)]^-1/4^
_refine_ls_extinction_method SHELXL
_refine_ls_goodness_of_fit_ref 1.000
_refine_ls_hydrogen_treatment mixed
_refine_ls_matrix_type full
_refine_ls_number_parameters 272
_refine_ls_number_reflns 3221
_refine_ls_number_restraints 0
_refine_ls_restrained_S_all 1.000
_refine_ls_R_factor_all 0.0302
_refine_ls_R_factor_gt 0.0284
_refine_ls_shift/su_max 0.000
_refine_ls_shift/su_mean 0.000
_refine_ls_structure_factor_coef Fsqd
_refine_ls_weighting_details 'calc w=1/[\s^2^(Fo^2^)+(0.0454P)^2^+0.7030P] where P=(Fo^2^+2Fc^2^)/3'
_refine_ls_weighting_scheme calc
_refine_ls_wR_factor_gt 0.0755
_refine_ls_wR_factor_ref 0.0770
_reflns_number_gt 3021
_reflns_number_total 3221
_reflns_threshold_expression >2sigma(I)
_cod_data_source_file ic0508223si20050521_042346_5.cif
_cod_data_source_block 5
_cod_depositor_comments
;
The following automatic conversions were performed:
'_symmetry_cell_setting' value 'Triclinic' changed to 'triclinic'
according to '/home/saulius/struct/CIF-dictionaries/cif_core.dic'
dictionary named 'cif_core.dic' version 2.4.1 from 2010-06-29.

Automatic conversion script
Id: cif_fix_enum 1527 2010-12-29 10:47:43Z saulius 
;
_cod_database_code 4309609

loop_
_symmetry_equiv_pos_as_xyz
'x, y, z'
'-x, -y, -z'

loop_
_atom_site_label
_atom_site_type_symbol
_atom_site_fract_x
_atom_site_fract_y
_atom_site_fract_z
_atom_site_U_iso_or_equiv
_atom_site_adp_type
_atom_site_occupancy
_atom_site_symmetry_multiplicity
_atom_site_calc_flag
_atom_site_refinement_flags
_atom_site_disorder_assembly
_atom_site_disorder_group
Ag1 Ag 0.67498(2) 0.54425(2) -0.027623(19) 0.04645(13) Uani 1 1 d . . .
N1 N 0.5447(2) 0.6004(2) 0.2163(2) 0.0301(4) Uani 1 1 d . . .
N2 N 0.6858(2) 0.6442(2) 0.1898(2) 0.0310(4) Uani 1 1 d . . .
C1 C 0.3213(3) 0.5917(3) 0.3743(3) 0.0388(6) Uani 1 1 d . . .
H1 H 0.2668 0.5609 0.2798 0.047 Uiso 1 1 calc R . .
C2 C 0.2358(3) 0.5842(3) 0.4590(3) 0.0450(6) Uani 1 1 d . . .
H2 H 0.1236 0.5465 0.4207 0.054 Uiso 1 1 calc R . .
C3 C 0.3145(3) 0.6317(3) 0.5991(3) 0.0420(6) Uani 1 1 d . . .
H3 H 0.2556 0.6254 0.6548 0.050 Uiso 1 1 calc R . .
C4 C 0.4822(3) 0.6892(3) 0.6572(3) 0.0360(5) Uani 1 1 d . . .
C5 C 0.5652(4) 0.7446(3) 0.8028(3) 0.0430(6) Uani 1 1 d . . .
C6 C 0.6330(5) 0.7943(4) 0.9219(3) 0.0586(8) Uani 1 1 d . . .
H6 H 0.6864 0.8335 1.0158 0.070 Uiso 1 1 calc R . .
C7 C 0.5699(3) 0.6949(2) 0.5732(3) 0.0339(5) Uani 1 1 d . . .
H7 H 0.6823 0.7316 0.6115 0.041 Uiso 1 1 calc R . .
C8 C 0.4892(3) 0.6458(2) 0.4320(2) 0.0317(5) Uani 1 1 d . . .
C9 C 0.5834(3) 0.6519(2) 0.3456(2) 0.0305(5) Uani 1 1 d . . .
C10 C 0.7977(3) 0.7187(2) 0.3055(2) 0.0311(5) Uani 1 1 d . . .
C11 C 0.9638(3) 0.7991(3) 0.3402(3) 0.0333(5) Uani 1 1 d . . .
C12 C 1.0662(3) 0.8595(2) 0.4759(3) 0.0331(5) Uani 1 1 d . . .
H12 H 1.0306 0.8457 0.5448 0.040 Uiso 1 1 calc R . .
C13 C 1.2224(3) 0.9407(2) 0.5096(3) 0.0337(5) Uani 1 1 d . . .
C14 C 1.3336(3) 1.0047(3) 0.6487(3) 0.0389(6) Uani 1 1 d . . .
C15 C 1.4323(4) 1.0613(3) 0.7585(3) 0.0517(7) Uani 1 1 d . . .
H15 H 1.5106 1.1062 0.8456 0.062 Uiso 1 1 calc R . .
C16 C 1.2721(3) 0.9622(3) 0.4044(3) 0.0443(6) Uani 1 1 d . . .
H16 H 1.3753 1.0176 0.4253 0.053 Uiso 1 1 calc R . .
C17 C 1.1694(4) 0.9021(4) 0.2706(3) 0.0607(9) Uani 1 1 d . . .
H17 H 1.2037 0.9173 0.2013 0.073 Uiso 1 1 calc R . .
C18 C 1.0160(4) 0.8196(4) 0.2372(3) 0.0529(8) Uani 1 1 d . . .
H18 H 0.9480 0.7779 0.1460 0.063 Uiso 1 1 calc R . .
C19 C 0.9014(4) 0.2016(3) 0.1347(3) 0.0515(7) Uani 1 1 d . . .
O1 O 0.7424(2) 0.72669(17) 0.40872(16) 0.0323(4) Uani 1 1 d . . .
O2 O 0.7796(3) 0.3189(3) -0.0444(2) 0.0630(6) Uani 1 1 d . . .
O3 O 1.0727(3) 0.3776(2) 0.0706(2) 0.0516(5) Uani 1 1 d . . .
O4 O 0.9083(3) 0.4528(2) 0.1911(3) 0.0710(7) Uani 1 1 d . . .
S1 S 0.91772(8) 0.35574(7) 0.08183(7) 0.03959(17) Uani 1 1 d . . .
F1 F 1.0099(4) 0.2244(3) 0.2596(2) 0.0936(8) Uani 1 1 d . . .
F2 F 0.9268(4) 0.1048(2) 0.0536(3) 0.0857(7) Uani 1 1 d . . .
F3 F 0.7564(3) 0.1563(3) 0.1362(3) 0.1000(9) Uani 1 1 d . . .

loop_
_atom_site_aniso_label
_atom_site_aniso_U_11
_atom_site_aniso_U_22
_atom_site_aniso_U_33
_atom_site_aniso_U_23
_atom_site_aniso_U_13
_atom_site_aniso_U_12
Ag1 0.03385(16) 0.05743(18) 0.03385(16) -0.00475(10) 0.01348(10) -0.00122(10)
N1 0.0253(10) 0.0339(10) 0.0282(10) 0.0056(8) 0.0109(8) 0.0040(8)
N2 0.0257(10) 0.0367(11) 0.0280(10) 0.0047(8) 0.0118(8) 0.0044(8)
C1 0.0326(13) 0.0442(14) 0.0335(13) 0.0025(11) 0.0127(11) 0.0056(11)
C2 0.0315(13) 0.0526(16) 0.0476(16) 0.0057(13) 0.0191(12) 0.0060(12)
C3 0.0433(15) 0.0462(15) 0.0449(15) 0.0099(12) 0.0284(13) 0.0138(12)
C4 0.0432(14) 0.0357(13) 0.0318(13) 0.0080(10) 0.0181(11) 0.0116(11)
C5 0.0511(16) 0.0456(15) 0.0384(16) 0.0127(12) 0.0238(13) 0.0142(13)
C6 0.074(2) 0.0604(19) 0.0392(18) 0.0104(15) 0.0212(16) 0.0195(17)
C7 0.0324(12) 0.0353(12) 0.0323(13) 0.0076(10) 0.0138(10) 0.0058(10)
C8 0.0348(13) 0.0307(12) 0.0304(12) 0.0070(10) 0.0159(10) 0.0064(10)
C9 0.0257(11) 0.0309(12) 0.0317(13) 0.0074(10) 0.0102(10) 0.0039(9)
C10 0.0300(12) 0.0345(12) 0.0286(12) 0.0077(10) 0.0127(10) 0.0072(10)
C11 0.0284(12) 0.0374(13) 0.0307(13) 0.0054(10) 0.0121(10) 0.0043(10)
C12 0.0308(12) 0.0370(13) 0.0313(13) 0.0084(10) 0.0140(10) 0.0066(10)
C13 0.0298(12) 0.0335(12) 0.0328(13) 0.0051(10) 0.0099(10) 0.0062(10)
C14 0.0309(13) 0.0430(14) 0.0392(15) 0.0099(12) 0.0130(12) 0.0053(11)
C15 0.0380(15) 0.0649(19) 0.0375(16) 0.0049(14) 0.0068(13) 0.0054(14)
C16 0.0304(13) 0.0535(16) 0.0399(15) 0.0066(12) 0.0139(11) -0.0023(12)
C17 0.0449(17) 0.089(3) 0.0362(16) 0.0072(16) 0.0225(14) -0.0089(16)
C18 0.0387(15) 0.075(2) 0.0269(13) -0.0005(13) 0.0121(12) -0.0070(14)
C19 0.0540(18) 0.0577(18) 0.0454(17) 0.0195(14) 0.0224(14) 0.0107(15)
O1 0.0277(8) 0.0391(9) 0.0247(8) 0.0043(7) 0.0104(7) 0.0016(7)
O2 0.0440(12) 0.0744(15) 0.0571(14) 0.0251(12) 0.0023(10) 0.0099(11)
O3 0.0387(11) 0.0575(12) 0.0579(13) 0.0131(10) 0.0246(10) 0.0041(9)
O4 0.0583(14) 0.0589(14) 0.0855(18) -0.0095(13) 0.0330(13) 0.0158(12)
S1 0.0306(3) 0.0412(4) 0.0425(4) 0.0082(3) 0.0125(3) 0.0066(3)
F1 0.1031(19) 0.120(2) 0.0549(13) 0.0479(14) 0.0149(13) 0.0269(16)
F2 0.128(2) 0.0536(12) 0.0918(17) 0.0233(12) 0.0542(16) 0.0384(13)
F3 0.0784(16) 0.0993(18) 0.144(2) 0.0599(18) 0.0654(17) 0.0052(14)

loop_
_atom_type_symbol
_atom_type_description
_atom_type_scat_dispersion_real
_atom_type_scat_dispersion_imag
_atom_type_scat_source
C C 0.0033 0.0016 'International Tables Vol C Tables 4.2.6.8 and 6.1.1.4'
H H 0.0000 0.0000 'International Tables Vol C Tables 4.2.6.8 and 6.1.1.4'
N N 0.0061 0.0033 'International Tables Vol C Tables 4.2.6.8 and 6.1.1.4'
O O 0.0106 0.0060 'International Tables Vol C Tables 4.2.6.8 and 6.1.1.4'
F F 0.0171 0.0103 'International Tables Vol C Tables 4.2.6.8 and 6.1.1.4'
S S 0.1246 0.1234 'International Tables Vol C Tables 4.2.6.8 and 6.1.1.4'
Ag Ag -0.8971 1.1015 'International Tables Vol C Tables 4.2.6.8 and 6.1.1.4'

loop_
_geom_angle_atom_site_label_1
_geom_angle_atom_site_label_2
_geom_angle_atom_site_label_3
_geom_angle
_geom_angle_site_symmetry_1
_geom_angle_site_symmetry_3
_geom_angle_publ_flag
N1 Ag1 N2 128.95(7) 2_665 . ?
N1 Ag1 O3 115.05(7) 2_665 2_765 ?
N2 Ag1 O3 115.67(7) . 2_765 ?
N1 Ag1 O2 81.35(7) 2_665 . ?
N2 Ag1 O2 113.58(7) . . ?
O3 Ag1 O2 79.09(7) 2_765 . ?
C9 N1 N2 106.54(19) . . ?
C9 N1 Ag1 139.14(16) . 2_665 ?
N2 N1 Ag1 114.24(13) . 2_665 ?
C10 N2 N1 106.44(19) . . ?
C10 N2 Ag1 136.24(16) . . ?
N1 N2 Ag1 116.43(14) . . ?
C2 C1 C8 119.3(2) . . ?
C2 C1 H1 120.3 . . ?
C8 C1 H1 120.3 . . ?
C3 C2 C1 121.0(3) . . ?
C3 C2 H2 119.5 . . ?
C1 C2 H2 119.5 . . ?
C2 C3 C4 119.8(2) . . ?
C2 C3 H3 120.1 . . ?
C4 C3 H3 120.1 . . ?
C3 C4 C7 119.6(2) . . ?
C3 C4 C5 120.6(2) . . ?
C7 C4 C5 119.8(3) . . ?
C6 C5 C4 177.7(3) . . ?
C5 C6 H6 180.0 . . ?
C8 C7 C4 119.9(2) . . ?
C8 C7 H7 120.0 . . ?
C4 C7 H7 120.0 . . ?
C1 C8 C7 120.2(2) . . ?
C1 C8 C9 120.7(2) . . ?
C7 C8 C9 119.1(2) . . ?
N1 C9 O1 111.4(2) . . ?
N1 C9 C8 132.1(2) . . ?
O1 C9 C8 116.5(2) . . ?
N2 C10 O1 111.6(2) . . ?
N2 C10 C11 131.5(2) . . ?
O1 C10 C11 116.8(2) . . ?
C12 C11 C18 120.2(2) . . ?
C12 C11 C10 120.0(2) . . ?
C18 C11 C10 119.8(2) . . ?
C11 C12 C13 120.2(2) . . ?
C11 C12 H12 119.9 . . ?
C13 C12 H12 119.9 . . ?
C12 C13 C16 118.9(2) . . ?
C12 C13 C14 122.4(2) . . ?
C16 C13 C14 118.7(2) . . ?
C15 C14 C13 175.0(3) . . ?
C14 C15 H15 180.0 . . ?
C17 C16 C13 120.2(3) . . ?
C17 C16 H16 119.9 . . ?
C13 C16 H16 119.9 . . ?
C16 C17 C18 120.9(3) . . ?
C16 C17 H17 119.6 . . ?
C18 C17 H17 119.6 . . ?
C17 C18 C11 119.6(3) . . ?
C17 C18 H18 120.2 . . ?
C11 C18 H18 120.2 . . ?
F2 C19 F3 107.8(3) . . ?
F2 C19 F1 107.5(3) . . ?
F3 C19 F1 107.6(3) . . ?
F2 C19 S1 112.1(2) . . ?
F3 C19 S1 111.2(2) . . ?
F1 C19 S1 110.5(2) . . ?
C10 O1 C9 104.00(18) . . ?
S1 O2 Ag1 102.39(13) . . ?
S1 O3 Ag1 167.24(14) . 2_765 ?
O3 S1 O2 115.70(15) . . ?
O3 S1 O4 115.38(14) . . ?
O2 S1 O4 114.15(16) . . ?
O3 S1 C19 102.17(14) . . ?
O2 S1 C19 103.24(15) . . ?
O4 S1 C19 103.67(16) . . ?

loop_
_geom_bond_atom_site_label_1
_geom_bond_atom_site_label_2
_geom_bond_distance
_geom_bond_site_symmetry_2
_geom_bond_publ_flag
Ag1 N1 2.3123(19) 2_665 ?
Ag1 N2 2.334(2) . ?
Ag1 O3 2.502(2) 2_765 ?
Ag1 O2 2.705(3) . ?
N1 C9 1.291(3) . ?
N1 N2 1.414(3) . ?
N1 Ag1 2.3123(19) 2_665 ?
N2 C10 1.292(3) . ?
C1 C2 1.384(4) . ?
C1 C8 1.389(4) . ?
C1 H1 0.9300 . ?
C2 C3 1.378(4) . ?
C2 H2 0.9300 . ?
C3 C4 1.392(4) . ?
C3 H3 0.9300 . ?
C4 C7 1.393(4) . ?
C4 C5 1.436(4) . ?
C5 C6 1.180(4) . ?
C6 H6 0.9300 . ?
C7 C8 1.390(4) . ?
C7 H7 0.9300 . ?
C8 C9 1.461(3) . ?
C9 O1 1.365(3) . ?
C10 O1 1.360(3) . ?
C10 C11 1.461(3) . ?
C11 C12 1.384(3) . ?
C11 C18 1.385(4) . ?
C12 C13 1.392(3) . ?
C12 H12 0.9300 . ?
C13 C16 1.396(4) . ?
C13 C14 1.436(4) . ?
C14 C15 1.172(4) . ?
C15 H15 0.9300 . ?
C16 C17 1.370(4) . ?
C16 H16 0.9300 . ?
C17 C18 1.377(4) . ?
C17 H17 0.9300 . ?
C18 H18 0.9300 . ?
C19 F2 1.310(4) . ?
C19 F3 1.316(4) . ?
C19 F1 1.323(4) . ?
C19 S1 1.818(3) . ?
O2 S1 1.433(2) . ?
O3 S1 1.428(2) . ?
O3 Ag1 2.502(2) 2_765 ?
O4 S1 1.433(2) . ?

loop_
_geom_torsion_atom_site_label_1
_geom_torsion_atom_site_label_2
_geom_torsion_atom_site_label_3
_geom_torsion_atom_site_label_4
_geom_torsion
_geom_torsion_site_symmetry_1
_geom_torsion_site_symmetry_2
_geom_torsion_site_symmetry_3
_geom_torsion_site_symmetry_4
_geom_torsion_publ_flag
C9 N1 N2 C10 -0.1(3) . . . . ?
Ag1 N1 N2 C10 -177.42(15) 2_665 . . . ?
C9 N1 N2 Ag1 170.85(15) . . . . ?
Ag1 N1 N2 Ag1 -6.42(19) 2_665 . . . ?
N1 Ag1 N2 C10 175.0(2) 2_665 . . . ?
O3 Ag1 N2 C10 -12.0(3) 2_765 . . . ?
O2 Ag1 N2 C10 76.9(3) . . . . ?
N1 Ag1 N2 N1 7.5(2) 2_665 . . . ?
O3 Ag1 N2 N1 -179.50(14) 2_765 . . . ?
O2 Ag1 N2 N1 -90.60(16) . . . . ?
C8 C1 C2 C3 1.2(4) . . . . ?
C1 C2 C3 C4 0.5(4) . . . . ?
C2 C3 C4 C7 -1.7(4) . . . . ?
C2 C3 C4 C5 177.3(3) . . . . ?
C3 C4 C5 C6 -95(9) . . . . ?
C7 C4 C5 C6 84(9) . . . . ?
C3 C4 C7 C8 1.3(4) . . . . ?
C5 C4 C7 C8 -177.7(2) . . . . ?
C2 C1 C8 C7 -1.6(4) . . . . ?
C2 C1 C8 C9 178.4(3) . . . . ?
C4 C7 C8 C1 0.4(4) . . . . ?
C4 C7 C8 C9 -179.6(2) . . . . ?
N2 N1 C9 O1 -0.7(3) . . . . ?
Ag1 N1 C9 O1 175.53(16) 2_665 . . . ?
N2 N1 C9 C8 178.3(2) . . . . ?
Ag1 N1 C9 C8 -5.5(4) 2_665 . . . ?
C1 C8 C9 N1 -9.7(4) . . . . ?
C7 C8 C9 N1 170.3(3) . . . . ?
C1 C8 C9 O1 169.3(2) . . . . ?
C7 C8 C9 O1 -10.7(3) . . . . ?
N1 N2 C10 O1 0.9(3) . . . . ?
Ag1 N2 C10 O1 -167.40(16) . . . . ?
N1 N2 C10 C11 -174.9(2) . . . . ?
Ag1 N2 C10 C11 16.7(4) . . . . ?
N2 C10 C11 C12 -173.1(3) . . . . ?
O1 C10 C11 C12 11.2(4) . . . . ?
N2 C10 C11 C18 9.7(5) . . . . ?
O1 C10 C11 C18 -166.0(3) . . . . ?
C18 C11 C12 C13 -0.2(4) . . . . ?
C10 C11 C12 C13 -177.4(2) . . . . ?
C11 C12 C13 C16 1.3(4) . . . . ?
C11 C12 C13 C14 -179.6(2) . . . . ?
C12 C13 C14 C15 -178(4) . . . . ?
C16 C13 C14 C15 1(4) . . . . ?
C12 C13 C16 C17 -1.2(4) . . . . ?
C14 C13 C16 C17 179.7(3) . . . . ?
C13 C16 C17 C18 -0.1(6) . . . . ?
C16 C17 C18 C11 1.2(6) . . . . ?
C12 C11 C18 C17 -1.1(5) . . . . ?
C10 C11 C18 C17 176.1(3) . . . . ?
N2 C10 O1 C9 -1.3(3) . . . . ?
C11 C10 O1 C9 175.2(2) . . . . ?
N1 C9 O1 C10 1.2(3) . . . . ?
C8 C9 O1 C10 -178.0(2) . . . . ?
N1 Ag1 O2 S1 -169.33(14) 2_665 . . . ?
N2 Ag1 O2 S1 -40.47(15) . . . . ?
O3 Ag1 O2 S1 72.93(13) 2_765 . . . ?
Ag1 O3 S1 O2 59.6(7) 2_765 . . . ?
Ag1 O3 S1 O4 -77.4(7) 2_765 . . . ?
Ag1 O3 S1 C19 170.9(6) 2_765 . . . ?
Ag1 O2 S1 O3 -109.07(14) . . . . ?
Ag1 O2 S1 O4 28.42(18) . . . . ?
Ag1 O2 S1 C19 140.22(13) . . . . ?
F2 C19 S1 O3 -52.3(3) . . . . ?
F3 C19 S1 O3 -173.1(3) . . . . ?
F1 C19 S1 O3 67.5(3) . . . . ?
F2 C19 S1 O2 68.1(3) . . . . ?
F3 C19 S1 O2 -52.7(3) . . . . ?
F1 C19 S1 O2 -172.1(2) . . . . ?
F2 C19 S1 O4 -172.6(3) . . . . ?
F3 C19 S1 O4 66.7(3) . . . . ?
F1 C19 S1 O4 -52.7(3) . . . . ?
